data_1520150
loop_
_publ_author_name
'Coles, Susanne L.'
'Threlfall, Terry L.'
'Hursthouse, Michael B.'

_publ_section_title
;
 4-acetamidophenyl acetate
;
_journal_name_full 'Crystal Structure Report Archive'
_journal_page_first 1393
_journal_year 2008
_chemical_formula_sum 'C10 H11 N O3'
_chemical_formula_weight 193.20
_chemical_name_systematic
;
 4-acetamidophenyl acetate
;
_space_group_IT_number 14
_symmetry_cell_setting monoclinic
_symmetry_space_group_name_Hall '-P 2ybc'
_symmetry_space_group_name_H-M 'P 1 21/c 1'
_atom_sites_solution_hydrogens geom
_atom_sites_solution_primary direct
_atom_sites_solution_secondary difmap
_cell_angle_alpha 90.00
_cell_angle_beta 103.022(2)
_cell_angle_gamma 90.00
_cell_formula_units_Z 4
_cell_length_a 13.8770(4)
_cell_length_b 9.5769(4)
_cell_length_c 7.4415(3)
_cell_measurement_reflns_used 10393
_cell_measurement_temperature 120(2)
_cell_measurement_theta_max 27.48
_cell_measurement_theta_min 2.91
_cell_volume 963.53(6)
_computing_cell_refinement 'DENZO (Otwinowski & Minor, 1997) & COLLECT (Hooft, R.W.W., 1998)'
_computing_data_collection 'COLLECT (Hooft, R.W.W., 1998)'
_computing_data_reduction 'DENZO (Otwinowski & Minor, 1997) & COLLECT (Hooft, R.W.W., 1998)'
_computing_structure_refinement 'SHELXL-97 (Sheldrick, 1997)'
_computing_structure_solution 'SHELXS-97 (Sheldrick, 1997)'
_diffrn_ambient_temperature 120(2)
_diffrn_measured_fraction_theta_full 0.988
_diffrn_measured_fraction_theta_max 0.988
_diffrn_measurement_device_type 'Bruker-Nonius APEX II CCD camera on \k-goniostat'
_diffrn_measurement_method '\f & \w scans'
_diffrn_radiation_monochromator '10cm confocal mirrors'
_diffrn_radiation_source 'Bruker-Nonius FR591 rotating anode'
_diffrn_radiation_type MoK\a
_diffrn_radiation_wavelength 0.71073
_diffrn_reflns_av_R_equivalents 0.0515
_diffrn_reflns_av_sigmaI/netI 0.0421
_diffrn_reflns_limit_h_max 18
_diffrn_reflns_limit_h_min -17
_diffrn_reflns_limit_k_max 12
_diffrn_reflns_limit_k_min -12
_diffrn_reflns_limit_l_max 9
_diffrn_reflns_limit_l_min -9
_diffrn_reflns_number 10949
_diffrn_reflns_theta_full 27.48
_diffrn_reflns_theta_max 27.48
_diffrn_reflns_theta_min 3.52
_exptl_absorpt_coefficient_mu 0.099
_exptl_absorpt_correction_T_max 0.9980
_exptl_absorpt_correction_T_min 0.9614
_exptl_absorpt_correction_type multi-scan
_exptl_absorpt_process_details 'SADABS 2007/2 (Sheldrick, G.M., 2007)'
_exptl_crystal_colour colourless
_exptl_crystal_density_diffrn 1.332
_exptl_crystal_density_method 'not measured'
_exptl_crystal_description 'cut sheet'
_exptl_crystal_F_000 408
_exptl_crystal_size_max 0.40
_exptl_crystal_size_mid 0.24
_exptl_crystal_size_min 0.02
_refine_diff_density_max 0.303
_refine_diff_density_min -0.284
_refine_diff_density_rms 0.052
_refine_ls_extinction_method none
_refine_ls_goodness_of_fit_ref 1.123
_refine_ls_hydrogen_treatment mixed
_refine_ls_matrix_type full
_refine_ls_number_parameters 133
_refine_ls_number_reflns 2187
_refine_ls_number_restraints 1
_refine_ls_restrained_S_all 1.122
_refine_ls_R_factor_all 0.0869
_refine_ls_R_factor_gt 0.0594
_refine_ls_shift/su_max 0.000
_refine_ls_shift/su_mean 0.000
_refine_ls_structure_factor_coef Fsqd
_refine_ls_weighting_details 'calc w=1/[\s^2^(Fo^2^)+(0.0240P)^2^+0.9663P] where P=(Fo^2^+2Fc^2^)/3'
_refine_ls_weighting_scheme calc
_refine_ls_wR_factor_gt 0.1149
_refine_ls_wR_factor_ref 0.1311
_reflns_number_gt 1664
_reflns_number_total 2187
_reflns_threshold_expression >2sigma(I)
_cod_data_source_file eCrystal-1393.cif
_cod_data_source_block 2008lsh023
_cod_depositor_comments
;
Citation :
Coles (nee Huth), Susanne L. and Threlfall, Terry L. and 
Hursthouse, Michael B. (2008) 
University of Southampton, Crystal Structure Report Archive. 
(doi:10.5258/ecrystals/1393)

More at:
http://ecrystals.chem.soton.ac.uk/1393/

The following automatic conversions were performed:

'_symmetry_cell_setting' value 'Monoclinic' changed to 'monoclinic'
according to the built-in table from CIF Core dictionary named
'cif_core.dic' version 2.4.1 from 2010-06-29.

Automatic conversion script
Id: cif_fix_values 3392 2015-05-12 13:50:21Z andrius 
;
_cod_original_sg_symbol_H-M P21/c
_cod_database_code 1520150

loop_
_symmetry_equiv_pos_as_xyz
'x, y, z'
'-x, y+1/2, -z+1/2'
'-x, -y, -z'
'x, -y-1/2, z-1/2'

loop_
_atom_site_label
_atom_site_type_symbol
_atom_site_fract_x
_atom_site_fract_y
_atom_site_fract_z
_atom_site_U_iso_or_equiv
_atom_site_adp_type
_atom_site_occupancy
_atom_site_symmetry_multiplicity
_atom_site_calc_flag
_atom_site_refinement_flags
_atom_site_disorder_assembly
_atom_site_disorder_group
C1 C 0.15018(15) 0.4026(2) 0.2023(3) 0.0256(4) Uani 1 1 d . . .
C2 C 0.20663(16) 0.5166(2) 0.2798(3) 0.0295(5) Uani 1 1 d . . .
H2 H 0.1785 0.5871 0.3419 0.035 Uiso 1 1 calc R . .
C3 C 0.30471(16) 0.5266(2) 0.2654(3) 0.0310(5) Uani 1 1 d . . .
H3 H 0.3437 0.6045 0.3171 0.037 Uiso 1 1 calc R . .
C4 C 0.34519(15) 0.4238(2) 0.1767(3) 0.0290(5) Uani 1 1 d . . .
C5 C 0.29014(16) 0.3104(2) 0.0983(3) 0.0297(5) Uani 1 1 d . . .
H5 H 0.3188 0.2404 0.0365 0.036 Uiso 1 1 calc R . .
C6 C 0.19227(16) 0.3004(2) 0.1112(3) 0.0288(5) Uani 1 1 d . . .
H6 H 0.1535 0.2230 0.0572 0.035 Uiso 1 1 calc R . .
C7 C -0.01359(15) 0.4764(2) 0.2561(3) 0.0281(5) Uani 1 1 d . . .
C8 C -0.11611(15) 0.4210(2) 0.2470(3) 0.0318(5) Uani 1 1 d . . .
H8A H -0.1478 0.4762 0.3284 0.048 Uiso 1 1 calc R . .
H8B H -0.1120 0.3232 0.2867 0.048 Uiso 1 1 calc R . .
H8C H -0.1552 0.4275 0.1200 0.048 Uiso 1 1 calc R . .
C9 C 0.51569(16) 0.3838(2) 0.2884(3) 0.0331(5) Uani 1 1 d . . .
C10 C 0.61395(16) 0.4125(3) 0.2463(3) 0.0387(6) Uani 1 1 d . . .
H10A H 0.6265 0.5132 0.2525 0.058 Uiso 1 1 calc R . .
H10B H 0.6141 0.3784 0.1222 0.058 Uiso 1 1 calc R . .
H10C H 0.6657 0.3646 0.3367 0.058 Uiso 1 1 calc R . .
N1 N 0.05050(13) 0.38220(18) 0.2123(2) 0.0265(4) Uani 1 1 d D . .
O1 O 0.00960(11) 0.59760(16) 0.2998(2) 0.0355(4) Uani 1 1 d . . .
O2 O 0.44271(10) 0.44006(17) 0.1565(2) 0.0342(4) Uani 1 1 d . . .
O3 O 0.50011(12) 0.3229(2) 0.4191(3) 0.0521(5) Uani 1 1 d . . .
H1N H 0.0295(17) 0.2961(18) 0.199(3) 0.033(6) Uiso 1 1 d D . .

loop_
_atom_site_aniso_label
_atom_site_aniso_U_11
_atom_site_aniso_U_22
_atom_site_aniso_U_33
_atom_site_aniso_U_23
_atom_site_aniso_U_13
_atom_site_aniso_U_12
C1 0.0269(10) 0.0250(10) 0.0247(10) 0.0036(8) 0.0057(8) 0.0000(8)
C2 0.0308(11) 0.0256(11) 0.0328(11) -0.0032(9) 0.0085(9) -0.0012(9)
C3 0.0294(11) 0.0301(11) 0.0331(12) -0.0001(9) 0.0062(9) -0.0048(9)
C4 0.0267(10) 0.0363(12) 0.0249(11) 0.0067(9) 0.0075(8) 0.0014(9)
C5 0.0324(11) 0.0298(11) 0.0279(11) 0.0005(9) 0.0092(9) 0.0040(9)
C6 0.0323(11) 0.0250(11) 0.0291(11) -0.0014(8) 0.0072(9) -0.0010(9)
C7 0.0274(10) 0.0262(11) 0.0296(11) 0.0049(9) 0.0040(8) 0.0018(9)
C8 0.0263(11) 0.0309(11) 0.0382(13) 0.0015(9) 0.0073(9) 0.0010(9)
C9 0.0301(11) 0.0316(12) 0.0364(13) 0.0020(10) 0.0049(9) -0.0032(9)
C10 0.0291(12) 0.0449(14) 0.0415(14) -0.0020(11) 0.0067(10) -0.0032(10)
N1 0.0258(9) 0.0215(9) 0.0324(10) 0.0000(7) 0.0072(7) -0.0026(7)
O1 0.0322(8) 0.0231(8) 0.0513(10) -0.0015(7) 0.0097(7) 0.0026(6)
O2 0.0249(8) 0.0445(10) 0.0342(9) 0.0068(7) 0.0087(6) 0.0009(7)
O3 0.0341(9) 0.0702(13) 0.0497(11) 0.0257(10) 0.0046(8) -0.0042(9)

loop_
_atom_type_symbol
_atom_type_description
_atom_type_scat_dispersion_real
_atom_type_scat_dispersion_imag
_atom_type_scat_source
C C 0.0033 0.0016 'International Tables Vol C Tables 4.2.6.8 and 6.1.1.4'
H H 0.0000 0.0000 'International Tables Vol C Tables 4.2.6.8 and 6.1.1.4'
N N 0.0061 0.0033 'International Tables Vol C Tables 4.2.6.8 and 6.1.1.4'
O O 0.0106 0.0060 'International Tables Vol C Tables 4.2.6.8 and 6.1.1.4'

loop_
_geom_angle_atom_site_label_1
_geom_angle_atom_site_label_2
_geom_angle_atom_site_label_3
_geom_angle
_geom_angle_site_symmetry_1
_geom_angle_site_symmetry_3
C2 C1 C6 119.65(19) . .
C2 C1 N1 123.53(19) . .
C6 C1 N1 116.81(19) . .
C1 C2 C3 119.4(2) . .
C1 C2 H2 120.3 . .
C3 C2 H2 120.3 . .
C4 C3 C2 120.0(2) . .
C4 C3 H3 120.0 . .
C2 C3 H3 120.0 . .
C3 C4 C5 121.32(19) . .
C3 C4 O2 118.7(2) . .
C5 C4 O2 119.86(19) . .
C4 C5 C6 118.9(2) . .
C4 C5 H5 120.6 . .
C6 C5 H5 120.6 . .
C5 C6 C1 120.7(2) . .
C5 C6 H6 119.7 . .
C1 C6 H6 119.7 . .
O1 C7 N1 123.0(2) . .
O1 C7 C8 122.22(19) . .
N1 C7 C8 114.76(19) . .
C7 C8 H8A 109.5 . .
C7 C8 H8B 109.5 . .
H8A C8 H8B 109.5 . .
C7 C8 H8C 109.5 . .
H8A C8 H8C 109.5 . .
H8B C8 H8C 109.5 . .
O3 C9 O2 122.8(2) . .
O3 C9 C10 127.0(2) . .
O2 C9 C10 110.15(19) . .
C9 C10 H10A 109.5 . .
C9 C10 H10B 109.5 . .
H10A C10 H10B 109.5 . .
C9 C10 H10C 109.5 . .
H10A C10 H10C 109.5 . .
H10B C10 H10C 109.5 . .
C7 N1 C1 128.46(18) . .
C7 N1 H1N 115.9(16) . .
C1 N1 H1N 115.4(15) . .
C9 O2 C4 117.39(17) . .

loop_
_geom_bond_atom_site_label_1
_geom_bond_atom_site_label_2
_geom_bond_distance
_geom_bond_site_symmetry_2
C1 C2 1.391(3) .
C1 C6 1.392(3) .
C1 N1 1.415(3) .
C2 C3 1.392(3) .
C2 H2 0.9500 .
C3 C4 1.374(3) .
C3 H3 0.9500 .
C4 C5 1.379(3) .
C4 O2 1.404(2) .
C5 C6 1.386(3) .
C5 H5 0.9500 .
C6 H6 0.9500 .
C7 O1 1.229(3) .
C7 N1 1.357(3) .
C7 C8 1.506(3) .
C8 H8A 0.9800 .
C8 H8B 0.9800 .
C8 H8C 0.9800 .
C9 O3 1.194(3) .
C9 O2 1.353(3) .
C9 C10 1.492(3) .
C10 H10A 0.9800 .
C10 H10B 0.9800 .
C10 H10C 0.9800 .
N1 H1N 0.873(16) .

loop_
_geom_hbond_atom_site_label_D
_geom_hbond_atom_site_label_H
_geom_hbond_atom_site_label_A
_geom_hbond_distance_DH
_geom_hbond_distance_HA
_geom_hbond_distance_DA
_geom_hbond_angle_DHA
_geom_hbond_site_symmetry_A
N1 H1N O1 0.873(16) 1.978(17) 2.846(2) 173(2) 2_545
